data_7018236
loop_
_publ_author_name
'Knight, Fergus R.'
'Athukorala Arachchige, Kasun S.'
'Randall, Rebecca A. M.'
'B\"uhl, Michael'
'Slawin, Alexandra M. Z.'
'Woollins, J. Derek'

_publ_section_title
;
 Exploring hypervalency and three-centre, four-electron bonding
 interactions: Reactions of acenaphthene chalcogen donors and dihalogen
 acceptors.
;
_journal_issue 11
_journal_name_full 'Dalton transactions (Cambridge, England : 2003)'
_journal_page_first 3154
_journal_page_last 3165
_journal_paper_doi 10.1039/c2dt12031c
_journal_volume 41
_journal_year 2012
_chemical_formula_moiety 'C25.50 H21.50 Br2 N0.50 O1.50 Te2'
_chemical_formula_sum 'C25.5 H21.5 Br2 N0.5 O1.5 Te2'
_chemical_formula_weight 773.96
_space_group_IT_number 14
_symmetry_cell_setting monoclinic
_symmetry_Int_Tables_number 14
_symmetry_space_group_name_Hall '-P 2yn'
_symmetry_space_group_name_H-M 'P 1 21/n 1'
_atom_sites_solution_hydrogens geom
_atom_sites_solution_primary direct
_atom_sites_solution_secondary difmap
_cell_angle_alpha 90.0000
_cell_angle_beta 95.095(7)
_cell_angle_gamma 90.0000
_cell_formula_units_Z 8
_cell_length_a 11.599(3)
_cell_length_b 23.952(6)
_cell_length_c 17.983(4)
_cell_measurement_reflns_used 17583
_cell_measurement_temperature 93
_cell_measurement_theta_max 25.35
_cell_measurement_theta_min 1.76
_cell_volume 4976(2)
_computing_cell_refinement 'CrystalClear-SM Expert 2.0 rc13'
_computing_data_collection 'CrystalClear-SM Expert 2.0 rc13 (Rigaku, 2009)'
_computing_data_reduction 'CrystalClear-SM Expert 2.0 rc13'
_computing_molecular_graphics 'CrystalStructure 4.0'
_computing_publication_material 'CrystalStructure 4.0 (Rigaku, 2010)'
_computing_structure_refinement 'SHELXL97 (Sheldrick, 2008)'
_computing_structure_solution 'SIR2004 (Burla, et al., 2005)'
_diffrn_ambient_temperature 93
_diffrn_detector_area_resol_mean 14.629
_diffrn_measured_fraction_theta_full 0.992
_diffrn_measured_fraction_theta_max 0.992
_diffrn_measurement_device_type 'Rigaku Mercury70'
_diffrn_measurement_method \w
_diffrn_radiation_type 'Mo K\a'
_diffrn_radiation_wavelength 0.71075
_diffrn_reflns_av_R_equivalents 0.0472
_diffrn_reflns_limit_h_max 13
_diffrn_reflns_limit_h_min -13
_diffrn_reflns_limit_k_max 19
_diffrn_reflns_limit_k_min -28
_diffrn_reflns_limit_l_max 21
_diffrn_reflns_limit_l_min -21
_diffrn_reflns_number 31149
_diffrn_reflns_theta_full 25.34
_diffrn_reflns_theta_max 25.34
_diffrn_standards_number 0
_exptl_absorpt_coefficient_mu 5.586
_exptl_absorpt_correction_T_max 0.433
_exptl_absorpt_correction_T_min 0.347
_exptl_absorpt_correction_type multi-scan
_exptl_absorpt_process_details 'REQAB (Rigaku, 1998)'
_exptl_crystal_colour colorless
_exptl_crystal_density_diffrn 2.066
_exptl_crystal_density_method 'not measured'
_exptl_crystal_description prism
_exptl_crystal_F_000 2912.00
_exptl_crystal_size_max 0.150
_exptl_crystal_size_mid 0.150
_exptl_crystal_size_min 0.150
_refine_diff_density_max 0.950
_refine_diff_density_min -0.760
_refine_ls_extinction_method none
_refine_ls_goodness_of_fit_ref 1.081
_refine_ls_hydrogen_treatment constr
_refine_ls_number_parameters 568
_refine_ls_number_reflns 9013
_refine_ls_number_restraints 0
_refine_ls_R_factor_all 0.0403
_refine_ls_R_factor_gt 0.0329
_refine_ls_shift/su_max 0.002
_refine_ls_structure_factor_coef Fsqd
_refine_ls_weighting_details 'w = 1/[\s^2^(Fo^2^)+(0.0235P)^2^+0.0000P] where P=(Fo^2^+2Fc^2^)/3'
_refine_ls_weighting_scheme calc
_refine_ls_wR_factor_ref 0.0692
_reflns_number_gt 7872
_reflns_number_total 9013
_reflns_threshold_expression F^2^>2.0\s(F^2^)
_cod_data_source_file c2dt12031c.txt
_cod_data_source_block FK140DMF
_cod_original_cell_volume 4976.3(18)
_cod_original_formula_sum 'C25.50 H21.50 Br2 N0.50 O1.50 Te2'
_cod_database_code 7018236

loop_
_symmetry_equiv_pos_site_id
_symmetry_equiv_pos_as_xyz
1 +X,+Y,+Z
2 1/2-X,1/2+Y,1/2-Z
3 -X,-Y,-Z
4 1/2+X,1/2-Y,1/2+Z

loop_
_atom_site_label
_atom_site_type_symbol
_atom_site_fract_x
_atom_site_fract_y
_atom_site_fract_z
_atom_site_U_iso_or_equiv
_atom_site_adp_type
_atom_site_occupancy
_atom_site_symmetry_multiplicity
_atom_site_calc_flag
_atom_site_refinement_flags
Te1 Te 0.35437(2) -0.049317(13) 0.966033(14) 0.01231(8) Uani 1.0 4 d .
Te2 Te 0.53572(2) -0.033852(12) 0.833576(14) 0.01129(8) Uani 1.0 4 d .
Te3 Te 0.53370(3) 0.150922(13) 0.783412(15) 0.01502(8) Uani 1.0 4 d .
Te4 Te 0.72241(3) 0.150357(13) 0.650241(15) 0.01580(8) Uani 1.0 4 d .
Br1 Br 0.19307(4) 0.00449(2) 1.05072(2) 0.01792(11) Uani 1.0 4 d .
Br2 Br 0.66053(4) 0.03069(2) 0.73146(3) 0.02141(12) Uani 1.0 4 d .
Br3 Br 0.40841(4) 0.08515(2) 0.89511(2) 0.01675(11) Uani 1.0 4 d .
Br4 Br 0.85970(4) 0.09860(2) 0.55267(3) 0.02850(13) Uani 1.0 4 d .
O1 O 0.4619(3) -0.08685(13) 0.90036(14) 0.0152(7) Uani 1.0 4 d .
O2 O 0.6250(3) 0.19462(13) 0.71911(15) 0.0201(8) Uani 1.0 4 d .
O3 O 0.9445(3) 0.17614(15) 0.73638(18) 0.0343(10) Uani 1.0 4 d .
N1 N 1.0515(4) 0.13420(17) 0.8327(2) 0.0205(10) Uani 1.0 4 d .
C1 C 0.2333(4) -0.04593(19) 0.8693(3) 0.0134(10) Uani 1.0 4 d .
C2 C 0.1195(4) -0.0555(2) 0.8822(3) 0.0171(11) Uani 1.0 4 d .
C3 C 0.0283(4) -0.0563(2) 0.8252(3) 0.0229(12) Uani 1.0 4 d .
C4 C 0.0534(4) -0.0460(2) 0.7538(3) 0.0182(11) Uani 1.0 4 d .
C5 C 0.1692(4) -0.03681(18) 0.7398(3) 0.0133(10) Uani 1.0 4 d .
C6 C 0.1791(4) -0.02873(19) 0.6626(3) 0.0163(11) Uani 1.0 4 d .
C7 C 0.2848(4) -0.02254(19) 0.6371(3) 0.0165(11) Uani 1.0 4 d .
C8 C 0.3831(4) -0.02336(19) 0.6897(3) 0.0164(11) Uani 1.0 4 d .
C9 C 0.3756(4) -0.02978(18) 0.7653(2) 0.0098(10) Uani 1.0 4 d .
C10 C 0.2654(4) -0.03713(18) 0.7944(3) 0.0136(10) Uani 1.0 4 d .
C11 C -0.0240(4) -0.0440(3) 0.6814(3) 0.0265(13) Uani 1.0 4 d .
C12 C 0.0582(4) -0.0290(3) 0.6226(3) 0.0234(12) Uani 1.0 4 d .
C13 C 0.2943(4) -0.1298(2) 0.9971(3) 0.0184(11) Uani 1.0 4 d .
C14 C 0.2422(4) -0.1377(3) 1.0624(3) 0.0226(12) Uani 1.0 4 d .
C15 C 0.2016(5) -0.1902(3) 1.0783(3) 0.0293(13) Uani 1.0 4 d .
C16 C 0.2133(5) -0.2349(3) 1.0307(3) 0.0353(14) Uani 1.0 4 d .
C17 C 0.2657(5) -0.2266(3) 0.9660(3) 0.0362(15) Uani 1.0 4 d .
C18 C 0.3060(5) -0.1740(2) 0.9485(3) 0.0282(13) Uani 1.0 4 d .
C19 C 0.6031(4) -0.10374(19) 0.7802(2) 0.0128(10) Uani 1.0 4 d .
C20 C 0.5306(5) -0.1459(2) 0.7530(3) 0.0208(12) Uani 1.0 4 d .
C21 C 0.5795(5) -0.1942(2) 0.7265(3) 0.0289(14) Uani 1.0 4 d .
C22 C 0.6990(5) -0.1993(3) 0.7281(3) 0.0271(13) Uani 1.0 4 d .
C23 C 0.7713(5) -0.1566(2) 0.7550(3) 0.0225(12) Uani 1.0 4 d .
C24 C 0.7219(4) -0.1085(2) 0.7809(3) 0.0181(11) Uani 1.0 4 d .
C31 C 0.4174(4) 0.1296(2) 0.6893(3) 0.0169(11) Uani 1.0 4 d .
C32 C 0.3026(4) 0.12387(19) 0.7031(3) 0.0168(11) Uani 1.0 4 d .
C33 C 0.2125(4) 0.1147(2) 0.6468(3) 0.0217(12) Uani 1.0 4 d .
C34 C 0.2415(4) 0.1096(2) 0.5755(3) 0.0195(11) Uani 1.0 4 d .
C35 C 0.3585(4) 0.11425(19) 0.5608(3) 0.0162(11) Uani 1.0 4 d .
C36 C 0.3713(4) 0.1070(2) 0.4831(3) 0.0212(12) Uani 1.0 4 d .
C37 C 0.4779(5) 0.1123(3) 0.4577(3) 0.0249(13) Uani 1.0 4 d .
C38 C 0.5730(4) 0.1234(2) 0.5099(3) 0.0201(12) Uani 1.0 4 d .
C39 C 0.5638(4) 0.1296(2) 0.5855(3) 0.0153(11) Uani 1.0 4 d .
C40 C 0.4521(4) 0.12488(19) 0.6154(3) 0.0143(11) Uani 1.0 4 d .
C41 C 0.1672(5) 0.0974(3) 0.5034(3) 0.0330(15) Uani 1.0 4 d .
C42 C 0.2543(5) 0.0947(3) 0.4425(3) 0.0309(14) Uani 1.0 4 d .
C43 C 0.4424(4) 0.2240(2) 0.8085(3) 0.0194(11) Uani 1.0 4 d .
C44 C 0.4268(5) 0.2371(3) 0.8824(3) 0.0319(14) Uani 1.0 4 d .
C45 C 0.3722(6) 0.2863(3) 0.8975(3) 0.0477(18) Uani 1.0 4 d .
C46 C 0.3313(6) 0.3221(3) 0.8406(3) 0.0396(15) Uani 1.0 4 d .
C47 C 0.3474(5) 0.3094(3) 0.7673(3) 0.0355(14) Uani 1.0 4 d .
C48 C 0.4034(5) 0.2602(3) 0.7509(3) 0.0278(13) Uani 1.0 4 d .
C49 C 0.7402(4) 0.2288(2) 0.5969(3) 0.0190(11) Uani 1.0 4 d .
C50 C 0.6421(5) 0.2590(2) 0.5765(3) 0.0241(12) Uani 1.0 4 d .
C51 C 0.6507(5) 0.3129(3) 0.5496(3) 0.0314(14) Uani 1.0 4 d .
C52 C 0.7586(6) 0.3348(3) 0.5430(3) 0.0341(14) Uani 1.0 4 d .
C53 C 0.8582(5) 0.3041(3) 0.5639(3) 0.0317(14) Uani 1.0 4 d .
C54 C 0.8496(5) 0.2510(3) 0.5914(3) 0.0252(13) Uani 1.0 4 d .
C55 C 0.9674(5) 0.1355(3) 0.7765(3) 0.0268(13) Uani 1.0 4 d .
C56 C 1.1235(4) 0.1831(2) 0.8495(3) 0.0223(12) Uani 1.0 4 d .
C57 C 1.0660(5) 0.0865(3) 0.8828(3) 0.0390(15) Uani 1.0 4 d .
H2 H 0.1018 -0.0618 0.9321 0.0205 Uiso 1.0 4 calc R
H3 H -0.0488 -0.0638 0.8361 0.0275 Uiso 1.0 4 calc R
H7 H 0.2928 -0.0178 0.5854 0.0198 Uiso 1.0 4 calc R
H8 H 0.4575 -0.0193 0.6722 0.0197 Uiso 1.0 4 calc R
H11A H -0.0850 -0.0153 0.6836 0.0318 Uiso 1.0 4 calc R
H11B H -0.0611 -0.0807 0.6704 0.0318 Uiso 1.0 4 calc R
H12A H 0.0527 -0.0570 0.5819 0.0281 Uiso 1.0 4 calc R
H12B H 0.0388 0.0081 0.6009 0.0281 Uiso 1.0 4 calc R
H14 H 0.2345 -0.1075 1.0959 0.0271 Uiso 1.0 4 calc R
H15 H 0.1648 -0.1958 1.1229 0.0352 Uiso 1.0 4 calc R
H16 H 0.1855 -0.2709 1.0426 0.0424 Uiso 1.0 4 calc R
H17 H 0.2744 -0.2569 0.9330 0.0435 Uiso 1.0 4 calc R
H18 H 0.3416 -0.1684 0.9035 0.0339 Uiso 1.0 4 calc R
H20 H 0.4490 -0.1421 0.7524 0.0249 Uiso 1.0 4 calc R
H21 H 0.5310 -0.2237 0.7072 0.0347 Uiso 1.0 4 calc R
H22 H 0.7315 -0.2326 0.7105 0.0325 Uiso 1.0 4 calc R
H23 H 0.8530 -0.1601 0.7557 0.0270 Uiso 1.0 4 calc R
H24 H 0.7700 -0.0786 0.7993 0.0217 Uiso 1.0 4 calc R
H32 H 0.2836 0.1263 0.7533 0.0202 Uiso 1.0 4 calc R
H33 H 0.1343 0.1122 0.6581 0.0261 Uiso 1.0 4 calc R
H37 H 0.4879 0.1085 0.4061 0.0299 Uiso 1.0 4 calc R
H38 H 0.6474 0.1268 0.4921 0.0242 Uiso 1.0 4 calc R
H41A H 0.1097 0.1275 0.4922 0.0396 Uiso 1.0 4 calc R
H41B H 0.1258 0.0615 0.5067 0.0396 Uiso 1.0 4 calc R
H42A H 0.2536 0.0573 0.4192 0.0371 Uiso 1.0 4 calc R
H42B H 0.2347 0.1229 0.4030 0.0371 Uiso 1.0 4 calc R
H44 H 0.4532 0.2124 0.9216 0.0383 Uiso 1.0 4 calc R
H45 H 0.3624 0.2958 0.9478 0.0572 Uiso 1.0 4 calc R
H46 H 0.2923 0.3555 0.8521 0.0475 Uiso 1.0 4 calc R
H47 H 0.3202 0.3341 0.7283 0.0427 Uiso 1.0 4 calc R
H48 H 0.4150 0.2513 0.7007 0.0333 Uiso 1.0 4 calc R
H50 H 0.5681 0.2429 0.5807 0.0289 Uiso 1.0 4 calc R
H51 H 0.5832 0.3343 0.5360 0.0377 Uiso 1.0 4 calc R
H52 H 0.7655 0.3715 0.5238 0.0409 Uiso 1.0 4 calc R
H53 H 0.9322 0.3200 0.5592 0.0381 Uiso 1.0 4 calc R
H54 H 0.9170 0.2299 0.6062 0.0303 Uiso 1.0 4 calc R
H55 H 0.9224 0.1026 0.7671 0.0322 Uiso 1.0 4 calc R
H56A H 1.0745 0.2146 0.8618 0.0268 Uiso 1.0 4 calc R
H56B H 1.1646 0.1927 0.8059 0.0268 Uiso 1.0 4 calc R
H56C H 1.1797 0.1751 0.8921 0.0268 Uiso 1.0 4 calc R
H57A H 1.0810 0.0529 0.8539 0.0468 Uiso 1.0 4 calc R
H57B H 0.9953 0.0812 0.9080 0.0468 Uiso 1.0 4 calc R
H57C H 1.1314 0.0932 0.9200 0.0468 Uiso 1.0 4 calc R

loop_
_atom_site_aniso_label
_atom_site_aniso_U_11
_atom_site_aniso_U_22
_atom_site_aniso_U_33
_atom_site_aniso_U_12
_atom_site_aniso_U_13
_atom_site_aniso_U_23
Te1 0.01015(16) 0.01589(18) 0.01084(15) -0.00134(13) 0.00060(12) -0.00009(12)
Te2 0.00811(15) 0.01375(18) 0.01193(15) 0.00008(12) 0.00052(12) -0.00090(11)
Te3 0.01530(17) 0.01823(19) 0.01175(15) -0.00310(13) 0.00235(13) -0.00059(12)
Te4 0.01289(16) 0.02084(19) 0.01367(15) -0.00353(13) 0.00121(13) 0.00250(12)
Br1 0.0150(3) 0.0231(3) 0.0159(3) 0.0015(2) 0.00284(19) -0.00338(19)
Br2 0.0179(3) 0.0207(3) 0.0261(3) -0.0007(2) 0.0049(2) 0.0055(2)
Br3 0.0174(3) 0.0164(3) 0.0171(3) -0.0003(2) 0.00526(19) -0.00097(19)
Br4 0.0226(3) 0.0362(4) 0.0277(3) 0.0072(3) 0.0079(3) 0.0010(3)
O1 0.0147(17) 0.0185(19) 0.0132(15) 0.0042(14) 0.0051(13) 0.0015(13)
O2 0.0222(19) 0.022(2) 0.0168(16) -0.0079(15) 0.0091(14) -0.0045(14)
O3 0.039(3) 0.029(3) 0.032(2) -0.0023(19) -0.0177(18) 0.0045(17)
N1 0.017(3) 0.019(3) 0.026(3) 0.0033(19) -0.0008(19) 0.0030(18)
C1 0.010(3) 0.017(3) 0.012(3) -0.001(2) -0.0028(19) -0.0033(19)
C2 0.013(3) 0.024(3) 0.015(3) -0.002(3) 0.003(2) -0.005(2)
C3 0.009(3) 0.040(4) 0.021(3) -0.002(3) 0.005(2) -0.009(3)
C4 0.009(3) 0.023(3) 0.022(3) 0.000(2) -0.002(2) -0.006(2)
C5 0.014(3) 0.011(3) 0.015(3) 0.001(2) -0.002(2) -0.0010(18)
C6 0.015(3) 0.018(3) 0.015(3) 0.002(3) -0.002(2) -0.0021(19)
C7 0.020(3) 0.019(3) 0.010(3) -0.001(3) -0.003(2) 0.0039(19)
C8 0.013(3) 0.015(3) 0.022(3) 0.002(2) 0.003(2) -0.002(2)
C9 0.009(3) 0.006(3) 0.015(3) 0.0013(19) -0.0003(19) 0.0002(17)
C10 0.017(3) 0.008(3) 0.016(3) -0.004(2) -0.000(2) -0.0035(18)
C11 0.016(3) 0.045(4) 0.018(3) -0.005(3) -0.001(3) -0.007(3)
C12 0.012(3) 0.040(4) 0.018(3) 0.002(3) -0.003(2) -0.007(3)
C13 0.014(3) 0.020(3) 0.021(3) -0.004(2) -0.002(2) 0.003(2)
C14 0.022(3) 0.027(4) 0.019(3) 0.002(3) 0.004(3) 0.003(3)
C15 0.031(4) 0.028(4) 0.031(3) 0.000(3) 0.012(3) 0.016(3)
C16 0.036(4) 0.022(4) 0.048(4) -0.011(3) 0.009(3) 0.007(3)
C17 0.055(4) 0.019(4) 0.036(3) -0.015(3) 0.010(3) -0.004(3)
C18 0.038(4) 0.021(4) 0.027(3) -0.010(3) 0.010(3) -0.003(3)
C19 0.016(3) 0.016(3) 0.007(2) 0.004(2) 0.0037(19) -0.0008(18)
C20 0.019(3) 0.020(3) 0.022(3) -0.001(3) -0.005(3) -0.001(2)
C21 0.041(4) 0.018(4) 0.026(3) -0.005(3) -0.007(3) -0.002(3)
C22 0.040(4) 0.020(4) 0.021(3) 0.013(3) 0.003(3) -0.004(3)
C23 0.021(3) 0.031(4) 0.017(3) 0.009(3) 0.006(3) -0.000(3)
C24 0.014(3) 0.023(3) 0.017(3) -0.000(3) 0.000(2) 0.001(2)
C31 0.017(3) 0.018(3) 0.016(3) -0.002(2) -0.001(2) -0.0005(19)
C32 0.019(3) 0.016(3) 0.016(3) 0.002(3) 0.004(2) 0.000(2)
C33 0.013(3) 0.022(3) 0.031(3) 0.000(3) 0.005(3) 0.003(3)
C34 0.015(3) 0.021(3) 0.022(3) -0.004(3) -0.002(3) 0.008(2)
C35 0.016(3) 0.018(3) 0.014(3) 0.000(3) -0.000(2) -0.002(2)
C36 0.019(3) 0.026(4) 0.017(3) -0.004(3) -0.004(3) -0.000(2)
C37 0.027(3) 0.040(4) 0.008(3) -0.001(3) 0.002(3) 0.001(3)
C38 0.014(3) 0.029(4) 0.019(3) -0.002(3) 0.009(2) -0.002(2)
C39 0.013(3) 0.018(3) 0.015(3) 0.002(2) -0.001(2) -0.0008(19)
C40 0.013(3) 0.016(3) 0.014(3) -0.003(2) 0.001(2) 0.0008(19)
C41 0.020(3) 0.052(5) 0.026(3) -0.003(3) -0.004(3) 0.009(3)
C42 0.027(3) 0.047(4) 0.017(3) -0.009(3) -0.007(3) 0.003(3)
C43 0.020(3) 0.013(3) 0.026(3) -0.006(3) 0.010(3) -0.001(2)
C44 0.049(4) 0.030(4) 0.018(3) 0.003(3) 0.011(3) -0.005(3)
C45 0.089(6) 0.025(4) 0.033(3) -0.004(4) 0.029(4) -0.007(3)
C46 0.066(5) 0.013(4) 0.043(4) -0.000(3) 0.022(3) -0.005(3)
C47 0.048(4) 0.022(4) 0.039(3) 0.007(3) 0.014(3) 0.006(3)
C48 0.037(4) 0.024(4) 0.023(3) 0.000(3) 0.006(3) -0.001(3)
C49 0.026(3) 0.019(3) 0.013(3) -0.002(3) 0.003(2) 0.001(2)
C50 0.026(3) 0.025(4) 0.021(3) -0.005(3) 0.002(3) 0.003(3)
C51 0.044(4) 0.027(4) 0.024(3) 0.001(3) 0.008(3) 0.002(3)
C52 0.060(5) 0.022(4) 0.021(3) -0.006(3) 0.012(3) 0.001(3)
C53 0.048(4) 0.034(4) 0.015(3) -0.021(3) 0.013(3) -0.000(3)
C54 0.027(3) 0.037(4) 0.012(3) -0.012(3) 0.004(3) -0.003(3)
C55 0.019(3) 0.032(4) 0.029(3) -0.001(3) 0.001(3) -0.009(3)
C56 0.015(3) 0.024(4) 0.028(3) 0.003(3) 0.002(3) -0.000(3)
C57 0.028(4) 0.039(4) 0.049(4) -0.004(3) -0.003(3) 0.015(3)

loop_
_atom_type_symbol
_atom_type_description
_atom_type_scat_dispersion_real
_atom_type_scat_dispersion_imag
_atom_type_scat_source
C C 0.0033 0.0016
;
International Tables for Crystallography
(1992, Vol. C, Tables 4.2.6.8 and 6.1.1.4)
;
H H 0.0000 0.0000
;
International Tables for Crystallography
(1992, Vol. C, Table 6.1.1.4)
;
Br Br -0.2901 2.4595
;
International Tables for Crystallography
(1992, Vol. C, Tables 4.2.6.8 and 6.1.1.4)
;
Te Te -0.5308 1.6751
;
International Tables for Crystallography
(1992, Vol. C, Tables 4.2.6.8 and 6.1.1.4)
;
O O 0.0106 0.0060
;
International Tables for Crystallography
(1992, Vol. C, Tables 4.2.6.8 and 6.1.1.4)
;
N N 0.0061 0.0033
;
International Tables for Crystallography
(1992, Vol. C, Tables 4.2.6.8 and 6.1.1.4)
;

loop_
_geom_angle_atom_site_label_1
_geom_angle_atom_site_label_2
_geom_angle_atom_site_label_3
_geom_angle
_geom_angle_publ_flag
Br1 Te1 O1 176.46(8) yes
Br1 Te1 C1 90.16(12) yes
Br1 Te1 C13 91.35(13) yes
O1 Te1 C1 86.32(14) yes
O1 Te1 C13 89.08(16) yes
C1 Te1 C13 92.36(17) yes
Br2 Te2 O1 172.52(9) yes
Br2 Te2 C9 93.99(12) yes
Br2 Te2 C19 84.78(12) yes
O1 Te2 C9 88.69(14) yes
O1 Te2 C19 87.99(15) yes
C9 Te2 C19 96.49(16) yes
O2 Te3 C31 89.80(15) yes
O2 Te3 C43 89.46(16) yes
C31 Te3 C43 94.25(18) yes
Br4 Te4 O2 175.41(9) yes
Br4 Te4 C39 93.79(13) yes
Br4 Te4 C49 91.45(13) yes
O2 Te4 C39 87.45(15) yes
O2 Te4 C49 84.05(15) yes
C39 Te4 C49 94.18(18) yes
Te1 O1 Te2 113.11(15) yes
Te3 O2 Te4 116.17(16) yes
C55 N1 C56 120.2(4) yes
C55 N1 C57 121.3(5) yes
C56 N1 C57 118.2(4) yes
Te1 C1 C2 115.2(3) yes
Te1 C1 C10 124.0(3) yes
C2 C1 C10 120.7(4) yes
C1 C2 C3 123.2(4) yes
C2 C3 C4 118.4(5) yes
C3 C4 C5 119.0(4) yes
C3 C4 C11 130.9(5) yes
C5 C4 C11 110.0(4) yes
C4 C5 C6 111.1(4) yes
C4 C5 C10 125.4(4) yes
C6 C5 C10 123.5(4) yes
C5 C6 C7 120.1(4) yes
C5 C6 C12 108.2(4) yes
C7 C6 C12 131.8(4) yes
C6 C7 C8 118.2(4) yes
C7 C8 C9 122.9(5) yes
Te2 C9 C8 116.4(3) yes
Te2 C9 C10 122.9(3) yes
C8 C9 C10 120.6(4) yes
C1 C10 C5 113.2(4) yes
C1 C10 C9 132.1(4) yes
C5 C10 C9 114.7(4) yes
C4 C11 C12 104.1(4) yes
C6 C12 C11 106.3(4) yes
Te1 C13 C14 121.5(4) yes
Te1 C13 C18 118.1(4) yes
C14 C13 C18 120.3(5) yes
C13 C14 C15 119.0(5) yes
C14 C15 C16 121.4(5) yes
C15 C16 C17 119.1(6) yes
C16 C17 C18 120.5(5) yes
C13 C18 C17 119.7(5) yes
Te2 C19 C20 120.2(4) yes
Te2 C19 C24 118.1(4) yes
C20 C19 C24 121.3(5) yes
C19 C20 C21 118.5(5) yes
C20 C21 C22 120.1(5) yes
C21 C22 C23 121.1(5) yes
C22 C23 C24 118.4(5) yes
C19 C24 C23 120.6(5) yes
Te3 C31 C32 115.6(3) yes
Te3 C31 C40 123.2(4) yes
C32 C31 C40 121.1(4) yes
C31 C32 C33 123.4(4) yes
C32 C33 C34 117.7(5) yes
C33 C34 C35 119.5(4) yes
C33 C34 C41 130.8(5) yes
C35 C34 C41 109.7(4) yes
C34 C35 C36 111.0(4) yes
C34 C35 C40 125.0(4) yes
C36 C35 C40 124.0(4) yes
C35 C36 C37 119.5(4) yes
C35 C36 C42 109.3(4) yes
C37 C36 C42 131.3(4) yes
C36 C37 C38 118.4(4) yes
C37 C38 C39 123.5(5) yes
Te4 C39 C38 114.9(4) yes
Te4 C39 C40 124.6(3) yes
C38 C39 C40 120.3(4) yes
C31 C40 C35 113.3(4) yes
C31 C40 C39 132.3(4) yes
C35 C40 C39 114.3(4) yes
C34 C41 C42 104.8(4) yes
C36 C42 C41 105.2(4) yes
Te3 C43 C44 120.0(4) yes
Te3 C43 C48 119.5(4) yes
C44 C43 C48 120.5(5) yes
C43 C44 C45 118.8(5) yes
C44 C45 C46 121.3(5) yes
C45 C46 C47 120.0(6) yes
C46 C47 C48 119.7(5) yes
C43 C48 C47 119.8(5) yes
Te4 C49 C50 118.4(4) yes
Te4 C49 C54 119.8(4) yes
C50 C49 C54 121.4(5) yes
C49 C50 C51 120.1(5) yes
C50 C51 C52 118.8(5) yes
C51 C52 C53 121.1(5) yes
C52 C53 C54 120.1(6) yes
C49 C54 C53 118.5(5) yes
O3 C55 N1 124.5(5) yes
C1 C2 H2 118.386 no
C3 C2 H2 118.376 no
C2 C3 H3 120.820 no
C4 C3 H3 120.823 no
C6 C7 H7 120.913 no
C8 C7 H7 120.922 no
C7 C8 H8 118.529 no
C9 C8 H8 118.537 no
C4 C11 H11A 110.937 no
C4 C11 H11B 110.937 no
C12 C11 H11A 110.930 no
C12 C11 H11B 110.942 no
H11A C11 H11B 108.952 no
C6 C12 H12A 110.457 no
C6 C12 H12B 110.475 no
C11 C12 H12A 110.467 no
C11 C12 H12B 110.482 no
H12A C12 H12B 108.658 no
C13 C14 H14 120.521 no
C15 C14 H14 120.523 no
C14 C15 H15 119.282 no
C16 C15 H15 119.278 no
C15 C16 H16 120.472 no
C17 C16 H16 120.470 no
C16 C17 H17 119.776 no
C18 C17 H17 119.761 no
C13 C18 H18 120.127 no
C17 C18 H18 120.127 no
C19 C20 H20 120.741 no
C21 C20 H20 120.718 no
C20 C21 H21 119.956 no
C22 C21 H21 119.951 no
C21 C22 H22 119.466 no
C23 C22 H22 119.459 no
C22 C23 H23 120.799 no
C24 C23 H23 120.800 no
C19 C24 H24 119.708 no
C23 C24 H24 119.726 no
C31 C32 H32 118.293 no
C33 C32 H32 118.298 no
C32 C33 H33 121.165 no
C34 C33 H33 121.182 no
C36 C37 H37 120.785 no
C38 C37 H37 120.791 no
C37 C38 H38 118.265 no
C39 C38 H38 118.278 no
C34 C41 H41A 110.801 no
C34 C41 H41B 110.796 no
C42 C41 H41A 110.786 no
C42 C41 H41B 110.794 no
H41A C41 H41B 108.862 no
C36 C42 H42A 110.700 no
C36 C42 H42B 110.693 no
C41 C42 H42A 110.709 no
C41 C42 H42B 110.697 no
H42A C42 H42B 108.807 no
C43 C44 H44 120.589 no
C45 C44 H44 120.605 no
C44 C45 H45 119.377 no
C46 C45 H45 119.366 no
C45 C46 H46 120.017 no
C47 C46 H46 120.009 no
C46 C47 H47 120.154 no
C48 C47 H47 120.143 no
C43 C48 H48 120.106 no
C47 C48 H48 120.103 no
C49 C50 H50 119.954 no
C51 C50 H50 119.943 no
C50 C51 H51 120.624 no
C52 C51 H51 120.599 no
C51 C52 H52 119.461 no
C53 C52 H52 119.466 no
C52 C53 H53 119.966 no
C54 C53 H53 119.946 no
C49 C54 H54 120.733 no
C53 C54 H54 120.723 no
O3 C55 H55 117.762 no
N1 C55 H55 117.764 no
N1 C56 H56A 109.476 no
N1 C56 H56B 109.468 no
N1 C56 H56C 109.470 no
H56A C56 H56B 109.474 no
H56A C56 H56C 109.472 no
H56B C56 H56C 109.467 no
N1 C57 H57A 109.465 no
N1 C57 H57B 109.485 no
N1 C57 H57C 109.474 no
H57A C57 H57B 109.462 no
H57A C57 H57C 109.468 no
H57B C57 H57C 109.475 no

loop_
_geom_bond_atom_site_label_1
_geom_bond_atom_site_label_2
_geom_bond_distance
_geom_bond_publ_flag
Te1 Br1 2.8261(7) yes
Te1 O1 2.005(3) yes
Te1 C1 2.137(4) yes
Te1 C13 2.140(5) yes
Te2 Br2 2.8862(7) yes
Te2 O1 1.992(3) yes
Te2 C9 2.135(4) yes
Te2 C19 2.113(5) yes
Te3 O2 1.942(3) yes
Te3 C31 2.131(5) yes
Te3 C43 2.114(5) yes
Te4 Br4 2.7654(7) yes
Te4 O2 2.045(3) yes
Te4 C39 2.146(5) yes
Te4 C49 2.128(5) yes
O3 C55 1.227(7) yes
N1 C55 1.341(6) yes
N1 C56 1.455(7) yes
N1 C57 1.455(7) yes
C1 C2 1.380(7) yes
C1 C10 1.444(6) yes
C2 C3 1.407(6) yes
C3 C4 1.362(7) yes
C4 C5 1.406(7) yes
C4 C11 1.516(6) yes
C5 C6 1.416(6) yes
C5 C10 1.420(6) yes
C6 C7 1.355(7) yes
C6 C12 1.518(6) yes
C7 C8 1.415(6) yes
C8 C9 1.379(6) yes
C9 C10 1.434(6) yes
C11 C12 1.528(7) yes
C13 C14 1.381(7) yes
C13 C18 1.388(7) yes
C14 C15 1.382(8) yes
C15 C16 1.385(8) yes
C16 C17 1.375(8) yes
C17 C18 1.388(8) yes
C19 C20 1.375(7) yes
C19 C24 1.382(7) yes
C20 C21 1.392(7) yes
C21 C22 1.389(8) yes
C22 C23 1.382(7) yes
C23 C24 1.385(7) yes
C31 C32 1.383(7) yes
C31 C40 1.427(6) yes
C32 C33 1.407(6) yes
C33 C34 1.359(7) yes
C34 C35 1.411(7) yes
C34 C41 1.520(7) yes
C35 C36 1.429(6) yes
C35 C40 1.420(6) yes
C36 C37 1.361(7) yes
C36 C42 1.512(7) yes
C37 C38 1.409(7) yes
C38 C39 1.382(6) yes
C39 C40 1.451(7) yes
C41 C42 1.556(7) yes
C43 C44 1.393(7) yes
C43 C48 1.395(7) yes
C44 C45 1.376(9) yes
C45 C46 1.386(8) yes
C46 C47 1.382(8) yes
C47 C48 1.389(8) yes
C49 C50 1.371(7) yes
C49 C54 1.387(7) yes
C50 C51 1.385(8) yes
C51 C52 1.372(9) yes
C52 C53 1.392(8) yes
C53 C54 1.372(8) yes
C2 H2 0.950 no
C3 H3 0.950 no
C7 H7 0.950 no
C8 H8 0.950 no
C11 H11A 0.990 no
C11 H11B 0.990 no
C12 H12A 0.990 no
C12 H12B 0.990 no
C14 H14 0.950 no
C15 H15 0.950 no
C16 H16 0.950 no
C17 H17 0.950 no
C18 H18 0.950 no
C20 H20 0.950 no
C21 H21 0.950 no
C22 H22 0.950 no
C23 H23 0.950 no
C24 H24 0.950 no
C32 H32 0.950 no
C33 H33 0.950 no
C37 H37 0.950 no
C38 H38 0.950 no
C41 H41A 0.990 no
C41 H41B 0.990 no
C42 H42A 0.990 no
C42 H42B 0.990 no
C44 H44 0.950 no
C45 H45 0.950 no
C46 H46 0.950 no
C47 H47 0.950 no
C48 H48 0.950 no
C50 H50 0.950 no
C51 H51 0.950 no
C52 H52 0.950 no
C53 H53 0.950 no
C54 H54 0.950 no
C55 H55 0.950 no
C56 H56A 0.980 no
C56 H56B 0.980 no
C56 H56C 0.980 no
C57 H57A 0.980 no
C57 H57B 0.980 no
C57 H57C 0.980 no

loop_
_geom_contact_atom_site_label_1
_geom_contact_atom_site_label_2
_geom_contact_distance
_geom_contact_publ_flag
_geom_contact_site_symmetry_2
Br1 C2 3.393(5) no .
Br1 C14 3.457(6) no .
Br2 C8 3.488(5) no .
Br2 C24 3.508(5) no .
Br4 C38 3.398(5) no .
O1 C10 3.077(5) no .
O1 C18 2.942(6) no .
O1 C20 3.167(6) no .
O2 C40 3.103(5) no .
O2 C48 3.108(6) no .
O2 C50 3.015(6) no .
O3 C56 2.779(6) no .
O3 C57 3.587(7) no .
C1 C4 2.811(6) no .
C1 C18 3.455(7) no .
C2 C5 2.712(6) no .
C2 C13 3.287(7) no .
C3 C6 3.598(7) no .
C3 C10 2.890(7) no .
C4 C7 3.596(7) no .
C5 C8 2.732(7) no .
C6 C9 2.804(6) no .
C7 C10 2.879(6) no .
C8 C19 3.483(6) no .
C8 C20 3.534(7) no .
C9 C20 3.329(7) no .
C13 C16 2.774(8) no .
C14 C17 2.774(8) no .
C15 C18 2.751(8) no .
C19 C22 2.745(7) no .
C20 C23 2.801(7) no .
C21 C24 2.758(7) no .
C31 C34 2.800(6) no .
C31 C48 3.328(7) no .
C32 C35 2.706(6) no .
C32 C43 3.380(7) no .
C32 C48 3.548(7) no .
C33 C40 2.894(7) no .
C35 C38 2.735(7) no .
C36 C39 2.819(6) no .
C37 C40 2.892(6) no .
C38 C49 3.470(7) no .
C38 C50 3.529(7) no .
C39 C50 3.238(7) no .
C43 C46 2.767(8) no .
C44 C47 2.791(8) no .
C45 C48 2.763(8) no .
C49 C52 2.733(8) no .
C50 C53 2.757(8) no .
C51 C54 2.788(8) no .
Te1 Br3 3.5404(9) no .
Te2 Br3 3.4380(8) no .
Te3 Br2 3.4021(8) no .
Te3 Br3 3.0244(7) no .
Te4 Br2 3.3242(8) no .
Te4 O3 2.950(4) no .
Te4 C55 3.494(5) no .
Br2 Te3 3.4021(8) no .
Br2 Te4 3.3242(8) no .
Br3 Te1 3.5404(9) no .
Br3 Te2 3.4380(8) no .
Br3 Te3 3.0244(7) no .
O1 C53 3.369(7) no 2_646
O2 C22 3.345(6) no 2_656
O3 Te4 2.950(4) no .
O3 C21 3.194(7) no 2_656
O3 C22 3.503(7) no 2_656
O3 C49 3.527(6) no .
O3 C54 3.274(6) no .
C2 C57 3.456(8) no 1_455
C3 C57 3.588(8) no 1_455
C6 C33 3.472(7) no .
C6 C46 3.574(8) no 2_546
C7 C33 3.401(7) no .
C7 C34 3.375(7) no .
C11 C42 3.537(7) no 3_556
C19 C53 3.564(7) no 2_646
C21 O3 3.194(7) no 2_646
C21 C54 3.558(7) no 2_646
C22 O2 3.345(6) no 2_646
C22 O3 3.503(7) no 2_646
C22 C54 3.550(7) no 2_646
C24 C52 3.435(7) no 2_646
C33 C6 3.472(7) no .
C33 C7 3.401(7) no .
C34 C7 3.375(7) no .
C42 C11 3.537(7) no 3_556
C44 C53 3.567(7) no 4_455
C46 C6 3.574(8) no 2_556
C49 O3 3.527(6) no .
C51 C56 3.586(7) no 4_454
C52 C24 3.435(7) no 2_656
C53 O1 3.369(7) no 2_656
C53 C19 3.564(7) no 2_656
C53 C44 3.567(7) no 4_554
C54 O3 3.274(6) no .
C54 C21 3.558(7) no 2_656
C54 C22 3.550(7) no 2_656
C55 Te4 3.494(5) no .
C56 C51 3.586(7) no 4_555
C57 C2 3.456(8) no 1_655
C57 C3 3.588(8) no 1_655
Te1 H2 2.9537 no .
Te1 H14 3.1485 no .
Te1 H18 3.0642 no .
Te2 H8 2.9840 no .
Te2 H20 3.0984 no .
Te2 H24 3.0355 no .
Te3 H32 2.9632 no .
Te3 H44 3.1036 no .
Te3 H48 3.0860 no .
Te4 H38 2.9529 no .
Te4 H50 3.0473 no .
Te4 H54 3.1088 no .
Br1 H2 2.7910 no .
Br1 H14 2.8324 no .
Br2 H8 2.7699 no .
Br2 H24 3.1108 no .
Br4 H38 2.6889 no .
Br4 H54 3.3377 no .
O1 H18 2.4040 no .
O1 H20 2.9632 no .
O2 H48 2.7818 no .
O2 H50 2.7702 no .
O3 H56A 2.7576 no .
O3 H56B 2.7700 no .
C1 H3 3.3020 no .
C1 H18 3.2277 no .
C3 H11A 2.9282 no .
C3 H11B 2.9410 no .
C4 H2 3.2277 no .
C4 H12A 3.1025 no .
C4 H12B 3.0309 no .
C5 H3 3.2540 no .
C5 H7 3.2676 no .
C5 H11A 3.0742 no .
C5 H11B 3.0339 no .
C5 H12A 3.0723 no .
C5 H12B 3.0014 no .
C6 H8 3.2264 no .
C6 H11A 3.1361 no .
C6 H11B 3.0658 no .
C7 H12A 2.9054 no .
C7 H12B 2.9622 no .
C8 H20 3.1283 no .
C9 H7 3.3055 no .
C9 H20 2.8367 no .
C10 H2 3.3040 no .
C10 H8 3.2938 no .
C10 H20 3.4218 no .
C11 H3 2.8616 no .
C12 H7 2.8719 no .
C13 H2 2.9218 no .
C13 H15 3.2372 no .
C13 H17 3.2575 no .
C14 H2 3.2820 no .
C14 H16 3.2696 no .
C14 H18 3.2588 no .
C15 H17 3.2387 no .
C16 H14 3.2703 no .
C16 H18 3.2542 no .
C17 H15 3.2342 no .
C18 H2 3.5773 no .
C18 H14 3.2622 no .
C18 H16 3.2584 no .
C19 H8 3.1841 no .
C19 H21 3.2387 no .
C19 H23 3.2632 no .
C20 H8 3.4360 no .
C20 H22 3.2636 no .
C20 H24 3.2540 no .
C21 H23 3.2726 no .
C22 H20 3.2709 no .
C22 H24 3.2376 no .
C23 H21 3.2663 no .
C24 H20 3.2614 no .
C24 H22 3.2365 no .
C31 H33 3.3083 no .
C31 H48 2.9227 no .
C32 H48 3.3207 no .
C33 H41A 2.9424 no .
C33 H41B 2.9204 no .
C34 H32 3.2170 no .
C34 H42A 3.0920 no .
C34 H42B 3.1118 no .
C35 H33 3.2621 no .
C35 H37 3.2788 no .
C35 H41A 3.0532 no .
C35 H41B 3.0596 no .
C35 H42A 3.0465 no .
C35 H42B 3.0712 no .
C36 H38 3.2282 no .
C36 H41A 3.0921 no .
C36 H41B 3.1119 no .
C37 H42A 2.9440 no .
C37 H42B 2.9153 no .
C38 H50 3.1365 no .
C39 H37 3.3068 no .
C39 H50 2.7169 no .
C40 H32 3.2924 no .
C40 H38 3.3075 no .
C40 H48 3.4380 no .
C40 H50 3.2160 no .
C41 H33 2.8647 no .
C42 H37 2.8625 no .
C43 H32 3.0871 no .
C43 H45 3.2423 no .
C43 H47 3.2676 no .
C44 H46 3.2601 no .
C44 H48 3.2764 no .
C45 H47 3.2561 no .
C46 H44 3.2651 no .
C46 H48 3.2548 no .
C47 H45 3.2506 no .
C48 H32 3.4978 no .
C48 H44 3.2794 no .
C48 H46 3.2553 no .
C49 H38 3.2107 no .
C49 H51 3.2477 no .
C49 H53 3.2348 no .
C50 H38 3.5125 no .
C50 H52 3.2319 no .
C50 H54 3.2616 no .
C51 H53 3.2591 no .
C52 H50 3.2330 no .
C52 H54 3.2578 no .
C53 H51 3.2659 no .
C54 H50 3.2593 no .
C54 H52 3.2474 no .
C55 H56A 2.6735 no .
C55 H56B 2.6787 no .
C55 H56C 3.2207 no .
C55 H57A 2.6944 no .
C55 H57B 2.6926 no .
C55 H57C 3.2297 no .
C56 H55 3.2758 no .
C56 H57A 3.1595 no .
C56 H57B 3.0921 no .
C56 H57C 2.4971 no .
C57 H55 2.5746 no .
C57 H56A 3.0940 no .
C57 H56B 3.1577 no .
C57 H56C 2.4964 no .
H2 H3 2.3455 no .
H2 H14 3.3822 no .
H3 H11A 2.9727 no .
H3 H11B 2.9976 no .
H7 H8 2.3571 no .
H7 H12A 2.9340 no .
H7 H12B 3.0473 no .
H8 H20 3.2809 no .
H11A H12A 2.7229 no .
H11A H12B 2.2290 no .
H11B H12A 2.2296 no .
H11B H12B 2.7726 no .
H14 H15 2.3297 no .
H15 H16 2.3315 no .
H16 H17 2.3284 no .
H17 H18 2.3363 no .
H18 H20 3.1522 no .
H20 H21 2.3512 no .
H21 H22 2.3311 no .
H22 H23 2.3357 no .
H23 H24 2.3426 no .
H32 H33 2.3489 no .
H32 H48 3.5278 no .
H33 H41A 2.9954 no .
H33 H41B 2.9752 no .
H37 H38 2.3451 no .
H37 H42A 3.0109 no .
H37 H42B 2.9530 no .
H38 H50 3.3733 no .
H41A H42A 2.7793 no .
H41A H42B 2.2571 no .
H41B H42A 2.2573 no .
H41B H42B 2.7657 no .
H44 H45 2.3255 no .
H45 H46 2.3278 no .
H46 H47 2.3343 no .
H47 H48 2.3426 no .
H48 H50 2.9189 no .
H50 H51 2.3428 no .
H51 H52 2.3232 no .
H52 H53 2.3337 no .
H53 H54 2.3317 no .
H55 H56A 3.5585 no .
H55 H56B 3.5607 no .
H55 H57A 2.5938 no .
H55 H57B 2.6481 no .
H55 H57C 3.5069 no .
H56A H57B 3.4475 no .
H56A H57C 3.1399 no .
H56B H57C 3.1902 no .
H56C H57A 3.1940 no .
H56C H57B 3.1348 no .
H56C H57C 2.1122 no .
Te3 H14 3.4616 no 3_657
Te4 H55 3.2004 no .
Br1 H3 3.0926 no 3_557
Br1 H24 3.2260 no 3_657
Br1 H52 3.1368 no 4_455
Br1 H57B 3.1338 no 3_657
Br1 H57C 3.2021 no 1_455
Br2 H11A 3.3340 no 1_655
Br2 H55 3.5021 no .
Br3 H32 2.9851 no .
Br3 H44 3.1222 no .
Br3 H52 3.1405 no 4_455
Br3 H56C 3.4140 no 1_455
Br3 H57C 3.2895 no 1_455
Br4 H7 3.5011 no 3_656
Br4 H12A 2.8841 no 3_656
Br4 H12B 3.0732 no 1_655
Br4 H33 3.5738 no 1_655
Br4 H41A 3.2608 no 1_655
Br4 H41B 3.3847 no 1_655
Br4 H45 3.1567 no 4_554
O1 H52 3.4772 no 2_646
O1 H53 2.6181 no 2_646
O2 H15 3.5761 no 3_657
O2 H22 2.6530 no 2_656
O2 H23 3.5146 no 2_656
O3 H15 2.9669 no 3_657
O3 H21 2.6098 no 2_656
O3 H22 3.1943 no 2_656
O3 H33 3.1182 no 1_655
O3 H54 2.6649 no .
N1 H15 3.0772 no 3_657
N1 H21 3.5900 no 2_656
N1 H32 3.1618 no 1_655
N1 H33 3.4039 no 1_655
C1 H47 3.3964 no 2_546
C1 H57A 2.9525 no 1_455
C2 H47 3.4189 no 2_546
C2 H57A 2.6752 no 1_455
C3 H23 3.3818 no 1_455
C3 H24 3.0380 no 1_455
C3 H47 3.3483 no 2_546
C3 H57A 2.7247 no 1_455
C4 H23 3.5906 no 1_455
C4 H24 3.5430 no 1_455
C4 H47 3.2283 no 2_546
C4 H57A 2.9755 no 1_455
C5 H46 3.1163 no 2_546
C5 H47 3.1456 no 2_546
C5 H57A 3.2021 no 1_455
C6 H33 3.4152 no .
C6 H41B 3.5501 no .
C6 H46 2.8077 no 2_546
C7 H37 3.4871 no 3_656
C7 H38 3.5478 no 3_656
C7 H41B 3.4905 no .
C7 H46 3.0661 no 2_546
C8 H37 3.1352 no 3_656
C8 H46 3.5847 no 2_546
C10 H47 3.2554 no 2_546
C10 H57A 3.2834 no 1_455
C11 H23 3.4489 no 1_455
C11 H24 3.4328 no 1_455
C11 H41B 3.5073 no 3_556
C11 H42A 3.0990 no 3_556
C11 H42B 3.3443 no 3_556
C12 H33 3.5399 no .
C12 H41A 3.5917 no 3_556
C12 H41B 3.1550 no .
C12 H41B 3.1126 no 3_556
C12 H46 3.2742 no 2_546
C14 H57B 3.1574 no 3_657
C15 H22 3.0056 no 4_445
C15 H56A 3.5175 no 3_657
C15 H57B 3.4932 no 3_657
C16 H22 3.3129 no 4_445
C17 H48 3.5413 no 2_546
C18 H44 3.5964 no 3_657
C18 H47 3.3866 no 2_546
C18 H53 3.0545 no 2_646
C19 H37 3.4249 no 3_656
C19 H53 3.4712 no 2_646
C20 H37 2.9881 no 3_656
C20 H53 3.4635 no 2_646
C21 H15 3.4236 no 4_544
C21 H37 3.1898 no 3_656
C21 H54 3.5127 no 2_646
C21 H56A 3.1593 no 2_646
C22 H15 3.1496 no 4_544
C22 H16 3.4015 no 4_544
C22 H42B 3.1340 no 3_656
C23 H3 3.2989 no 1_655
C23 H11B 3.1498 no 1_655
C23 H42B 2.9490 no 3_656
C24 H3 2.9565 no 1_655
C24 H11B 3.4083 no 1_655
C24 H42B 3.4071 no 3_656
C24 H52 3.5352 no 2_646
C32 H56B 3.0363 no 1_455
C33 H7 3.5124 no .
C33 H12B 3.3103 no .
C33 H17 3.4019 no 2_556
C33 H56B 3.5029 no 1_455
C34 H7 3.1099 no .
C34 H12B 3.4388 no .
C34 H17 3.2061 no 2_556
C35 H7 3.2923 no .
C35 H16 3.3351 no 2_556
C35 H17 3.4556 no 2_556
C36 H16 3.0262 no 2_556
C37 H8 3.3595 no 3_656
C37 H16 3.3807 no 2_556
C38 H7 3.4975 no 3_656
C41 H7 3.3959 no .
C41 H11B 3.2799 no 3_556
C41 H12A 3.0168 no 3_556
C41 H12B 3.2151 no .
C42 H11A 3.4383 no 3_556
C42 H11B 2.9059 no 3_556
C42 H16 3.2998 no 2_556
C43 H56B 3.3049 no 1_455
C44 H53 3.4567 no 4_455
C44 H56B 3.3948 no 1_455
C44 H56C 3.2459 no 1_455
C45 H56B 3.5818 no 1_455
C45 H56C 3.4713 no 1_455
C46 H11B 3.5574 no 2_556
C46 H12A 3.4347 no 2_556
C48 H23 3.4208 no 2_656
C48 H56B 3.4278 no 1_455
C49 H22 3.5727 no 2_656
C49 H45 3.1972 no 4_554
C50 H23 3.5828 no 2_656
C51 H23 3.5652 no 2_656
C51 H56A 3.4771 no 4_454
C51 H56C 2.8964 no 4_454
C51 H57C 3.2319 no 4_454
C52 H24 3.5542 no 2_656
C52 H44 3.4655 no 4_554
C52 H56C 2.7960 no 4_454
C52 H57C 3.0759 no 4_454
C53 H18 3.5416 no 2_656
C53 H44 2.9016 no 4_554
C53 H45 3.1801 no 4_554
C53 H56C 3.5985 no 4_454
C54 H44 3.4900 no 4_554
C54 H45 2.8307 no 4_554
C55 H14 3.4849 no 3_657
C55 H15 2.8645 no 3_657
C55 H21 3.3850 no 2_656
C55 H33 3.0531 no 1_655
C56 H15 3.4371 no 3_657
C56 H21 2.9834 no 2_656
C56 H32 2.9770 no 1_655
C56 H51 3.4521 no 4_555
C57 H14 3.5752 no 3_657
C57 H51 3.3372 no 4_555
C57 H52 3.4292 no 4_555
H2 H51 3.3688 no 2_546
H2 H57A 3.0864 no 1_455
H2 H57B 3.2137 no 3_657
H3 Br1 3.0926 no 3_557
H3 C23 3.2989 no 1_455
H3 C24 2.9565 no 1_455
H3 H23 2.9025 no 1_455
H3 H24 2.1755 no 1_455
H3 H51 3.4031 no 2_546
H3 H57A 3.1775 no 1_455
H7 Br4 3.5011 no 3_656
H7 C33 3.5124 no .
H7 C34 3.1099 no .
H7 C35 3.2923 no .
H7 C38 3.4975 no 3_656
H7 C41 3.3959 no .
H7 H37 3.3390 no 3_656
H7 H38 3.0691 no 3_656
H7 H41B 2.9783 no .
H7 H42A 3.4827 no .
H7 H46 3.4125 no 2_546
H8 C37 3.3595 no 3_656
H8 H37 2.6660 no 3_656
H11A Br2 3.3340 no 1_455
H11A C42 3.4383 no 3_556
H11A H24 3.1733 no 1_455
H11A H41B 3.5882 no 3_556
H11A H42A 2.7581 no 3_556
H11A H42B 3.4060 no 3_556
H11A H55 3.1971 no 1_455
H11B C23 3.1498 no 1_455
H11B C24 3.4083 no 1_455
H11B C41 3.2799 no 3_556
H11B C42 2.9059 no 3_556
H11B C46 3.5574 no 2_546
H11B H23 2.6903 no 1_455
H11B H24 3.1643 no 1_455
H11B H41A 3.1352 no 3_556
H11B H41B 3.2396 no 3_556
H11B H42A 2.6933 no 3_556
H11B H42B 2.5194 no 3_556
H11B H46 3.5277 no 2_546
H12A Br4 2.8841 no 3_656
H12A C41 3.0168 no 3_556
H12A C46 3.4347 no 2_546
H12A H12B 3.5621 no 3_556
H12A H41A 2.7800 no 3_556
H12A H41B 3.2875 no .
H12A H41B 2.5007 no 3_556
H12A H42A 3.5505 no 3_556
H12A H46 2.9416 no 2_546
H12B Br4 3.0732 no 1_455
H12B C33 3.3103 no .
H12B C34 3.4388 no .
H12B C41 3.2151 no .
H12B H12A 3.5621 no 3_556
H12B H33 2.8797 no .
H12B H41B 2.4142 no .
H12B H41B 3.0858 no 3_556
H14 Te3 3.4616 no 3_657
H14 C55 3.4849 no 3_657
H14 C57 3.5752 no 3_657
H14 H55 3.1915 no 3_657
H14 H57B 2.7336 no 3_657
H15 O2 3.5761 no 3_657
H15 O3 2.9669 no 3_657
H15 N1 3.0772 no 3_657
H15 C21 3.4236 no 4_445
H15 C22 3.1496 no 4_445
H15 C55 2.8645 no 3_657
H15 C56 3.4371 no 3_657
H15 H21 2.9731 no 4_445
H15 H22 2.4085 no 4_445
H15 H55 3.2048 no 3_657
H15 H56A 2.8500 no 3_657
H15 H57B 3.3340 no 3_657
H16 C22 3.4015 no 4_445
H16 C35 3.3351 no 2_546
H16 C36 3.0262 no 2_546
H16 C37 3.3807 no 2_546
H16 C42 3.2998 no 2_546
H16 H21 3.5963 no 4_445
H16 H22 3.0191 no 4_445
H16 H41A 3.4957 no 2_546
H16 H42B 2.8506 no 2_546
H16 H50 3.5392 no 2_546
H17 C33 3.4019 no 2_546
H17 C34 3.2061 no 2_546
H17 C35 3.4556 no 2_546
H17 H41A 3.3111 no 2_546
H17 H48 3.1145 no 2_546
H18 C53 3.5416 no 2_646
H18 H47 2.8903 no 2_546
H18 H53 2.6645 no 2_646
H20 H37 3.1109 no 3_656
H20 H46 3.2303 no 2_546
H20 H47 3.2234 no 2_546
H21 O3 2.6098 no 2_646
H21 N1 3.5900 no 2_646
H21 C55 3.3850 no 2_646
H21 C56 2.9834 no 2_646
H21 H15 2.9731 no 4_544
H21 H16 3.5963 no 4_544
H21 H37 3.4258 no 3_656
H21 H54 3.5349 no 2_646
H21 H56A 2.2249 no 2_646
H21 H56B 3.0191 no 2_646
H22 O2 2.6530 no 2_646
H22 O3 3.1943 no 2_646
H22 C15 3.0056 no 4_544
H22 C16 3.3129 no 4_544
H22 C49 3.5727 no 2_646
H22 H15 2.4085 no 4_544
H22 H16 3.0191 no 4_544
H22 H42B 3.3716 no 3_656
H23 O2 3.5146 no 2_646
H23 C3 3.3818 no 1_655
H23 C4 3.5906 no 1_655
H23 C11 3.4489 no 1_655
H23 C48 3.4208 no 2_646
H23 C50 3.5828 no 2_646
H23 C51 3.5652 no 2_646
H23 H3 2.9025 no 1_655
H23 H11B 2.6903 no 1_655
H23 H42B 3.0759 no 3_656
H23 H48 3.4617 no 2_646
H24 Br1 3.2260 no 3_657
H24 C3 3.0380 no 1_655
H24 C4 3.5430 no 1_655
H24 C11 3.4328 no 1_655
H24 C52 3.5542 no 2_646
H24 H3 2.1755 no 1_655
H24 H11A 3.1733 no 1_655
H24 H11B 3.1643 no 1_655
H24 H52 3.4583 no 2_646
H32 Br3 2.9851 no .
H32 N1 3.1618 no 1_455
H32 C56 2.9770 no 1_455
H32 H56B 2.3580 no 1_455
H32 H56C 3.0944 no 1_455
H32 H57A 3.5545 no 1_455
H33 Br4 3.5738 no 1_455
H33 O3 3.1182 no 1_455
H33 N1 3.4039 no 1_455
H33 C6 3.4152 no .
H33 C12 3.5399 no .
H33 C55 3.0531 no 1_455
H33 H12B 2.8797 no .
H33 H55 3.2843 no 1_455
H33 H56B 3.2766 no 1_455
H37 C7 3.4871 no 3_656
H37 C8 3.1352 no 3_656
H37 C19 3.4249 no 3_656
H37 C20 2.9881 no 3_656
H37 C21 3.1898 no 3_656
H37 H7 3.3390 no 3_656
H37 H8 2.6660 no 3_656
H37 H20 3.1109 no 3_656
H37 H21 3.4258 no 3_656
H38 C7 3.5478 no 3_656
H38 H7 3.0691 no 3_656
H38 H45 3.2618 no 4_554
H38 H46 3.1776 no 4_554
H41A Br4 3.2608 no 1_455
H41A C12 3.5917 no 3_556
H41A H11B 3.1352 no 3_556
H41A H12A 2.7800 no 3_556
H41A H16 3.4957 no 2_556
H41A H17 3.3111 no 2_556
H41A H45 3.4395 no 4_454
H41B Br4 3.3847 no 1_455
H41B C6 3.5501 no .
H41B C7 3.4905 no .
H41B C11 3.5073 no 3_556
H41B C12 3.1550 no .
H41B C12 3.1126 no 3_556
H41B H7 2.9783 no .
H41B H11A 3.5882 no 3_556
H41B H11B 3.2396 no 3_556
H41B H12A 3.2875 no .
H41B H12A 2.5007 no 3_556
H41B H12B 2.4142 no .
H41B H12B 3.0858 no 3_556
H42A C11 3.0990 no 3_556
H42A H7 3.4827 no .
H42A H11A 2.7581 no 3_556
H42A H11B 2.6933 no 3_556
H42A H12A 3.5505 no 3_556
H42B C11 3.3443 no 3_556
H42B C22 3.1340 no 3_656
H42B C23 2.9490 no 3_656
H42B C24 3.4071 no 3_656
H42B H11A 3.4060 no 3_556
H42B H11B 2.5194 no 3_556
H42B H16 2.8506 no 2_556
H42B H22 3.3716 no 3_656
H42B H23 3.0759 no 3_656
H44 Br3 3.1222 no .
H44 C18 3.5964 no 3_657
H44 C52 3.4655 no 4_455
H44 C53 2.9016 no 4_455
H44 C54 3.4900 no 4_455
H44 H52 3.5869 no 4_455
H44 H53 2.6249 no 4_455
H44 H56C 3.2943 no 1_455
H45 Br4 3.1567 no 4_455
H45 C49 3.1972 no 4_455
H45 C53 3.1801 no 4_455
H45 C54 2.8307 no 4_455
H45 H38 3.2618 no 4_455
H45 H41A 3.4395 no 4_555
H45 H53 3.4757 no 4_455
H45 H54 2.9290 no 4_455
H46 C5 3.1163 no 2_556
H46 C6 2.8077 no 2_556
H46 C7 3.0661 no 2_556
H46 C8 3.5847 no 2_556
H46 C12 3.2742 no 2_556
H46 H7 3.4125 no 2_556
H46 H11B 3.5277 no 2_556
H46 H12A 2.9416 no 2_556
H46 H20 3.2303 no 2_556
H46 H38 3.1776 no 4_455
H47 C1 3.3964 no 2_556
H47 C2 3.4189 no 2_556
H47 C3 3.3483 no 2_556
H47 C4 3.2283 no 2_556
H47 C5 3.1456 no 2_556
H47 C10 3.2554 no 2_556
H47 C18 3.3866 no 2_556
H47 H18 2.8903 no 2_556
H47 H20 3.2234 no 2_556
H48 C17 3.5413 no 2_556
H48 H17 3.1145 no 2_556
H48 H23 3.4617 no 2_656
H50 H16 3.5392 no 2_556
H51 C56 3.4521 no 4_454
H51 C57 3.3372 no 4_454
H51 H2 3.3688 no 2_556
H51 H3 3.4031 no 2_556
H51 H56A 3.3371 no 4_454
H51 H56C 2.9179 no 4_454
H51 H57B 3.1662 no 4_454
H51 H57C 2.8077 no 4_454
H52 Br1 3.1368 no 4_554
H52 Br3 3.1405 no 4_554
H52 O1 3.4772 no 2_656
H52 C24 3.5352 no 2_656
H52 C57 3.4292 no 4_454
H52 H24 3.4583 no 2_656
H52 H44 3.5869 no 4_554
H52 H56C 2.7250 no 4_454
H52 H57C 2.4700 no 4_454
H53 O1 2.6181 no 2_656
H53 C18 3.0545 no 2_656
H53 C19 3.4712 no 2_656
H53 C20 3.4635 no 2_656
H53 C44 3.4567 no 4_554
H53 H18 2.6645 no 2_656
H53 H44 2.6249 no 4_554
H53 H45 3.4757 no 4_554
H54 O3 2.6649 no .
H54 C21 3.5127 no 2_656
H54 H21 3.5349 no 2_656
H54 H45 2.9290 no 4_554
H55 Te4 3.2004 no .
H55 Br2 3.5021 no .
H55 H11A 3.1971 no 1_655
H55 H14 3.1915 no 3_657
H55 H15 3.2048 no 3_657
H55 H33 3.2843 no 1_655
H56A C15 3.5175 no 3_657
H56A C21 3.1593 no 2_656
H56A C51 3.4771 no 4_555
H56A H15 2.8500 no 3_657
H56A H21 2.2249 no 2_656
H56A H51 3.3371 no 4_555
H56B C32 3.0363 no 1_655
H56B C33 3.5029 no 1_655
H56B C43 3.3049 no 1_655
H56B C44 3.3948 no 1_655
H56B C45 3.5818 no 1_655
H56B C48 3.4278 no 1_655
H56B H21 3.0191 no 2_656
H56B H32 2.3580 no 1_655
H56B H33 3.2766 no 1_655
H56C Br3 3.4140 no 1_655
H56C C44 3.2459 no 1_655
H56C C45 3.4713 no 1_655
H56C C51 2.8964 no 4_555
H56C C52 2.7960 no 4_555
H56C C53 3.5985 no 4_555
H56C H32 3.0944 no 1_655
H56C H44 3.2943 no 1_655
H56C H51 2.9179 no 4_555
H56C H52 2.7250 no 4_555
H57A C1 2.9525 no 1_655
H57A C2 2.6752 no 1_655
H57A C3 2.7247 no 1_655
H57A C4 2.9755 no 1_655
H57A C5 3.2021 no 1_655
H57A C10 3.2834 no 1_655
H57A H2 3.0864 no 1_655
H57A H3 3.1775 no 1_655
H57A H32 3.5545 no 1_655
H57B Br1 3.1338 no 3_657
H57B C14 3.1574 no 3_657
H57B C15 3.4932 no 3_657
H57B H2 3.2137 no 3_657
H57B H14 2.7336 no 3_657
H57B H15 3.3340 no 3_657
H57B H51 3.1662 no 4_555
H57C Br1 3.2021 no 1_655
H57C Br3 3.2895 no 1_655
H57C C51 3.2319 no 4_555
H57C C52 3.0759 no 4_555
H57C H51 2.8077 no 4_555
H57C H52 2.4700 no 4_555

loop_
_geom_torsion_atom_site_label_1
_geom_torsion_atom_site_label_2
_geom_torsion_atom_site_label_3
_geom_torsion_atom_site_label_4
_geom_torsion
_geom_torsion_publ_flag
Br1 Te1 C1 C2 -38.7(3) no
Br1 Te1 C1 C10 144.2(3) no
Br1 Te1 C13 C14 -25.6(3) no
Br1 Te1 C13 C18 152.6(3) no
O1 Te1 C1 C2 141.5(3) no
O1 Te1 C1 C10 -35.5(3) no
C1 Te1 O1 Te2 77.22(17) no
O1 Te1 C13 C14 157.9(3) no
O1 Te1 C13 C18 -23.9(3) no
C13 Te1 O1 Te2 169.64(17) no
C1 Te1 C13 C14 -115.8(3) no
C1 Te1 C13 C18 62.4(3) no
C13 Te1 C1 C2 52.6(3) no
C13 Te1 C1 C10 -124.5(4) no
Br2 Te2 C9 C8 26.9(3) no
Br2 Te2 C9 C10 -157.4(3) no
Br2 Te2 C19 C20 -128.7(3) no
Br2 Te2 C19 C24 58.2(3) no
O1 Te2 C9 C8 -146.1(3) no
O1 Te2 C9 C10 29.6(3) no
C9 Te2 O1 Te1 -75.67(16) no
O1 Te2 C19 C20 53.2(3) no
O1 Te2 C19 C24 -119.9(3) no
C19 Te2 O1 Te1 -172.21(16) no
C9 Te2 C19 C20 -35.3(3) no
C9 Te2 C19 C24 151.6(3) no
C19 Te2 C9 C8 -58.3(3) no
C19 Te2 C9 C10 117.4(3) no
O2 Te3 C31 C32 -145.9(3) no
O2 Te3 C31 C40 30.1(4) no
C31 Te3 O2 Te4 -73.23(18) no
O2 Te3 C43 C44 -131.7(3) no
O2 Te3 C43 C48 45.1(3) no
C43 Te3 O2 Te4 -167.48(18) no
C31 Te3 C43 C44 138.6(4) no
C31 Te3 C43 C48 -44.6(4) no
C43 Te3 C31 C32 -56.4(4) no
C43 Te3 C31 C40 119.5(4) no
Br4 Te4 C39 C38 -27.9(3) no
Br4 Te4 C39 C40 155.3(3) no
Br4 Te4 C49 C50 130.0(3) no
Br4 Te4 C49 C54 -57.4(3) no
O2 Te4 C39 C38 147.7(3) no
O2 Te4 C39 C40 -29.1(4) no
C39 Te4 O2 Te3 72.56(18) no
O2 Te4 C49 C50 -50.9(3) no
O2 Te4 C49 C54 121.7(3) no
C49 Te4 O2 Te3 167.03(18) no
C39 Te4 C49 C50 36.1(3) no
C39 Te4 C49 C54 -151.3(3) no
C49 Te4 C39 C38 63.8(3) no
C49 Te4 C39 C40 -112.9(4) no
C56 N1 C55 O3 -0.2(8) no
C57 N1 C55 O3 173.6(5) no
Te1 C1 C2 C3 -178.4(3) no
Te1 C1 C10 C5 179.8(3) no
Te1 C1 C10 C9 1.1(7) no
C2 C1 C10 C5 2.8(6) no
C2 C1 C10 C9 -175.8(4) no
C10 C1 C2 C3 -1.2(7) no
C1 C2 C3 C4 -1.4(7) no
C2 C3 C4 C5 2.0(7) no
C2 C3 C4 C11 179.9(4) no
C3 C4 C5 C6 178.0(4) no
C3 C4 C5 C10 -0.1(7) no
C3 C4 C11 C12 178.7(5) no
C5 C4 C11 C12 -3.3(5) no
C11 C4 C5 C6 -0.2(6) no
C11 C4 C5 C10 -178.4(4) no
C4 C5 C6 C7 -176.1(4) no
C4 C5 C6 C12 3.8(5) no
C4 C5 C10 C1 -2.3(7) no
C4 C5 C10 C9 176.6(4) no
C6 C5 C10 C1 179.8(4) no
C6 C5 C10 C9 -1.3(6) no
C10 C5 C6 C7 2.1(7) no
C10 C5 C6 C12 -178.0(4) no
C5 C6 C7 C8 -1.2(7) no
C5 C6 C12 C11 -5.7(5) no
C7 C6 C12 C11 174.1(5) no
C12 C6 C7 C8 179.0(5) no
C6 C7 C8 C9 -0.4(7) no
C7 C8 C9 Te2 177.0(4) no
C7 C8 C9 C10 1.2(7) no
Te2 C9 C10 C1 2.8(7) no
Te2 C9 C10 C5 -175.9(3) no
C8 C9 C10 C1 178.3(4) no
C8 C9 C10 C5 -0.3(6) no
C4 C11 C12 C6 5.3(5) no
Te1 C13 C14 C15 177.8(3) no
Te1 C13 C18 C17 -178.5(3) no
C14 C13 C18 C17 -0.3(7) no
C18 C13 C14 C15 -0.4(7) no
C13 C14 C15 C16 0.8(7) no
C14 C15 C16 C17 -0.6(8) no
C15 C16 C17 C18 -0.1(8) no
C16 C17 C18 C13 0.6(8) no
Te2 C19 C20 C21 -172.3(3) no
Te2 C19 C24 C23 172.1(3) no
C20 C19 C24 C23 -1.0(6) no
C24 C19 C20 C21 0.6(6) no
C19 C20 C21 C22 0.3(7) no
C20 C21 C22 C23 -0.8(7) no
C21 C22 C23 C24 0.4(7) no
C22 C23 C24 C19 0.4(6) no
Te3 C31 C32 C33 174.3(3) no
Te3 C31 C40 C35 -175.7(3) no
Te3 C31 C40 C39 3.4(7) no
C32 C31 C40 C35 0.1(7) no
C32 C31 C40 C39 179.2(4) no
C40 C31 C32 C33 -1.7(7) no
C31 C32 C33 C34 2.1(7) no
C32 C33 C34 C35 -0.8(7) no
C32 C33 C34 C41 177.4(4) no
C33 C34 C35 C36 179.3(4) no
C33 C34 C35 C40 -0.8(7) no
C33 C34 C41 C42 -177.8(5) no
C35 C34 C41 C42 0.5(6) no
C41 C34 C35 C36 0.7(6) no
C41 C34 C35 C40 -179.4(4) no
C34 C35 C36 C37 177.4(4) no
C34 C35 C36 C42 -1.8(6) no
C34 C35 C40 C31 1.2(7) no
C34 C35 C40 C39 -178.1(4) no
C36 C35 C40 C31 -178.9(4) no
C36 C35 C40 C39 1.8(7) no
C40 C35 C36 C37 -2.5(7) no
C40 C35 C36 C42 178.3(4) no
C35 C36 C37 C38 1.6(7) no
C35 C36 C42 C41 2.0(6) no
C37 C36 C42 C41 -177.1(5) no
C42 C36 C37 C38 -179.4(5) no
C36 C37 C38 C39 -0.4(8) no
C37 C38 C39 Te4 -177.1(4) no
C37 C38 C39 C40 -0.2(8) no
Te4 C39 C40 C31 -3.0(7) no
Te4 C39 C40 C35 176.1(3) no
C38 C39 C40 C31 -179.6(5) no
C38 C39 C40 C35 -0.5(7) no
C34 C41 C42 C36 -1.5(6) no
Te3 C43 C44 C45 176.7(3) no
Te3 C43 C48 C47 -177.5(3) no
C44 C43 C48 C47 -0.7(7) no
C48 C43 C44 C45 -0.0(8) no
C43 C44 C45 C46 1.1(9) no
C44 C45 C46 C47 -1.5(9) no
C45 C46 C47 C48 0.7(9) no
C46 C47 C48 C43 0.3(8) no
Te4 C49 C50 C51 172.5(3) no
Te4 C49 C54 C53 -173.2(3) no
C50 C49 C54 C53 -0.8(7) no
C54 C49 C50 C51 0.0(7) no
C49 C50 C51 C52 0.9(7) no
C50 C51 C52 C53 -1.1(7) no
C51 C52 C53 C54 0.3(7) no
C52 C53 C54 C49 0.6(7) no
